data_7231847
loop_
_publ_author_name
'Amo-Ochoa, Pilar'
'Castillo, Oscar'
'Delgado, Esther'
'Gallut, Ana'
'Hern\'andez, Elisa'
'Perles, Josefina'
'Zamora, F\'elix'

_publ_section_title
;
 Copper dithiolene [Cu(SC6H2Cl2S)2]&#x2212; units connected to
 alkaline/copper complexes: from ionic assemblies to discrete molecular
 entities and coordination polymers
;
_journal_issue 6
_journal_name_full CrystEngComm
_journal_page_first 957
_journal_paper_doi 10.1039/C8CE01594E
_journal_volume 21
_journal_year 2019
_chemical_formula_sum 'C12 H4 Cl4 Cu K O S4'
_chemical_formula_weight 536.83
_chemical_name_common AG18_LT
_space_group_crystal_system monoclinic
_space_group_IT_number 15
_space_group_name_Hall '-C 2yc'
_space_group_name_H-M_alt 'C 1 2/c 1'
_symmetry_space_group_name_Hall '-C 2yc'
_symmetry_space_group_name_H-M 'C 1 2/c 1'
_atom_sites_solution_hydrogens geom
_audit_update_record
;
2018-03-20 deposited with the CCDC.
2018-11-21 downloaded from the CCDC.
;
_cell_angle_alpha 90
_cell_angle_beta 102.370(2)
_cell_angle_gamma 90
_cell_formula_units_Z 4
_cell_length_a 26.2707(10)
_cell_length_b 3.9461(2)
_cell_length_c 17.3670(7)
_cell_measurement_reflns_used 1598
_cell_measurement_temperature 200.(2)
_cell_measurement_theta_max 21.7956
_cell_measurement_theta_min 2.4012
_cell_volume 1758.58(13)
_computing_cell_refinement 'Bruker SAINT'
_computing_data_collection 'Bruker APEX2'
_computing_data_reduction 'Bruker SAINT'
_computing_molecular_graphics 'Bruker SHELXTL'
_computing_publication_material 'Bruker SHELXTL'
_computing_structure_refinement 'SHELXL-2014 (Sheldrick 2014)'
_computing_structure_solution 'SHELXS-97 (Sheldrick 2008)'
_diffrn_ambient_temperature 200.(2)
_diffrn_detector_area_resol_mean 8.3333
_diffrn_measured_fraction_theta_full 1.000
_diffrn_measured_fraction_theta_max 1.000
_diffrn_measurement_device_type 'Bruker Kappa Apex II'
_diffrn_measurement_method '\f and \w scans'
_diffrn_radiation_type 'Mo K\a'
_diffrn_radiation_wavelength 0.71073
_diffrn_reflns_av_R_equivalents 0.0708
_diffrn_reflns_av_unetI/netI 0.0637
_diffrn_reflns_limit_h_max 31
_diffrn_reflns_limit_h_min -31
_diffrn_reflns_limit_k_max 4
_diffrn_reflns_limit_k_min -4
_diffrn_reflns_limit_l_max 20
_diffrn_reflns_limit_l_min -20
_diffrn_reflns_number 13230
_diffrn_reflns_theta_full 25.34
_diffrn_reflns_theta_max 25.34
_diffrn_reflns_theta_min 1.59
_exptl_absorpt_coefficient_mu 2.557
_exptl_absorpt_correction_T_max 0.91
_exptl_absorpt_correction_T_min 0.77
_exptl_absorpt_correction_type multi-scan
_exptl_absorpt_process_details sadabs
_exptl_crystal_colour brown
_exptl_crystal_density_diffrn 2.028
_exptl_crystal_density_method 'not measured'
_exptl_crystal_description prismatic
_exptl_crystal_F_000 1056
_exptl_crystal_size_max 0.167
_exptl_crystal_size_mid 0.078
_exptl_crystal_size_min 0.040
_refine_diff_density_max 0.445
_refine_diff_density_min -0.590
_refine_ls_extinction_method none
_refine_ls_goodness_of_fit_ref 1.120
_refine_ls_hydrogen_treatment constr
_refine_ls_matrix_type full
_refine_ls_number_parameters 115
_refine_ls_number_reflns 1613
_refine_ls_number_restraints 0
_refine_ls_restrained_S_all 1.120
_refine_ls_R_factor_all 0.0592
_refine_ls_R_factor_gt 0.0403
_refine_ls_shift/su_max 0.000
_refine_ls_shift/su_mean 0.000
_refine_ls_structure_factor_coef Fsqd
_refine_ls_weighting_details 'w=1/[\s^2^(Fo^2^)+(0.0684P)^2^] where P=(Fo^2^+2Fc^2^)/3'
_refine_ls_weighting_scheme calc
_refine_ls_wR_factor_gt 0.1050
_refine_ls_wR_factor_ref 0.1366
_reflns_number_gt 1260
_reflns_number_total 1613
_reflns_threshold_expression 'I > 2\s(I)'
_cod_data_source_file c8ce01594e2.cif
_cod_data_source_block 6_02133ElisaHernandez
_cod_depositor_comments 'Adding full bibliography for 7231844--7231848.cif.'
_cod_database_code 7231847
_publcif_datablock.id {e346345e-73c0-423e-b765-cba65f259211}

loop_
_space_group_symop_operation_xyz
'x, y, z'
'-x, y, -z+1/2'
'x+1/2, y+1/2, z'
'-x+1/2, y+1/2, -z+1/2'
'-x, -y, -z'
'x, -y, z-1/2'
'-x+1/2, -y+1/2, -z'
'x+1/2, -y+1/2, z-1/2'

loop_
_atom_site_type_symbol
_atom_site_label
_atom_site_fract_x
_atom_site_fract_y
_atom_site_fract_z
_atom_site_U_iso_or_equiv
_atom_site_adp_type
_atom_site_calc_flag
_atom_site_refinement_flags_adp
_atom_site_refinement_flags_occupancy
_atom_site_refinement_flags_posn
_atom_site_occupancy
C C1 0.11268(18) 0.1172(11) 0.0967(3) 0.0280(10) Uani d . . . 1
C C2 0.15781(19) 0.1252(13) 0.1552(3) 0.0353(12) Uani d . . . 1
C C3 0.20383(19) 0.2531(13) 0.1423(3) 0.0420(13) Uani d . . . 1
H H3 0.2342 0.2532 0.1835 0.05 Uiso calc U . R 1
C C4 0.2058(2) 0.3817(14) 0.0691(3) 0.0409(13) Uani d . . . 1
H H4 0.2374 0.4709 0.0593 0.049 Uiso calc U . R 1
C C5 0.16143(19) 0.3789(12) 0.0106(3) 0.0331(11) Uani d . . . 1
C C6 0.11477(17) 0.2482(11) 0.0223(3) 0.0283(10) Uani d . . . 1
Cl Cl1 0.15660(6) -0.0363(3) 0.24800(8) 0.0483(4) Uani d . . . 1
Cl Cl2 0.16448(5) 0.5437(3) -0.08181(8) 0.0441(4) Uani d . . . 1
Cu Cu1 0 0 0 0.0282(3) Uani d . P S 1
K K1 0.05111(13) 0.2329(11) 0.29271(19) 0.0684(9) Uani d . P . 0.5
S S1 0.05463(5) -0.0540(3) 0.11290(8) 0.0335(4) Uani d . . . 1
S S2 0.05812(5) 0.2498(3) -0.05222(8) 0.0380(4) Uani d . . . 1
O O1 0.0457(4) 0.476(3) 0.2721(5) 0.066(3) Uani d . P . 0.5

loop_
_atom_site_aniso_label
_atom_site_aniso_U_11
_atom_site_aniso_U_22
_atom_site_aniso_U_33
_atom_site_aniso_U_12
_atom_site_aniso_U_13
_atom_site_aniso_U_23
C1 0.021(2) 0.025(2) 0.038(3) 0.000(2) 0.006(2) -0.004(2)
C2 0.032(3) 0.037(3) 0.035(3) 0.010(2) 0.003(2) -0.005(2)
C3 0.022(3) 0.051(3) 0.048(3) 0.000(3) -0.004(2) -0.009(3)
C4 0.024(3) 0.047(3) 0.053(4) -0.002(2) 0.012(3) -0.013(3)
C5 0.027(3) 0.030(2) 0.044(3) -0.005(2) 0.011(2) -0.003(2)
C6 0.020(2) 0.027(2) 0.040(3) -0.001(2) 0.009(2) -0.005(2)
Cl1 0.0436(9) 0.0611(9) 0.0354(8) 0.0052(7) -0.0025(6) 0.0019(6)
Cl2 0.0350(8) 0.0508(8) 0.0508(9) -0.0066(6) 0.0186(7) 0.0047(6)
Cu1 0.0208(5) 0.0315(5) 0.0315(5) -0.0039(3) 0.0039(4) 0.0019(3)
K1 0.0578(19) 0.093(2) 0.052(2) 0.010(2) 0.0067(15) -0.0143(18)
S1 0.0264(7) 0.0409(7) 0.0325(7) -0.0047(5) 0.0045(5) 0.0027(5)
S2 0.0264(7) 0.0483(8) 0.0377(8) -0.0093(6) 0.0034(5) 0.0111(6)
O1 0.090(8) 0.077(6) 0.031(5) -0.014(6) 0.010(5) -0.002(4)

loop_
_atom_type_symbol
_atom_type_description
_atom_type_scat_dispersion_real
_atom_type_scat_dispersion_imag
_atom_type_scat_source
C C 0.0033 0.0016 'International Tables Vol C Tables 4.2.6.8 and 6.1.1.4'
H H 0.0000 0.0000 'International Tables Vol C Tables 4.2.6.8 and 6.1.1.4'
S S 0.1246 0.1234 'International Tables Vol C Tables 4.2.6.8 and 6.1.1.4'
Cl Cl 0.1484 0.1585 'International Tables Vol C Tables 4.2.6.8 and 6.1.1.4'
Cu Cu 0.3201 1.2651 'International Tables Vol C Tables 4.2.6.8 and 6.1.1.4'
K K 0.2009 0.2494 'International Tables Vol C Tables 4.2.6.8 and 6.1.1.4'
O O 0.0106 0.0060 'International Tables Vol C Tables 4.2.6.8 and 6.1.1.4'

loop_
_geom_angle_atom_site_label_1
_geom_angle_atom_site_label_2
_geom_angle_atom_site_label_3
_geom_angle_site_symmetry_1
_geom_angle_site_symmetry_3
_geom_angle
C2 C1 C6 . . 118.0(4)
C2 C1 S1 . . 122.0(4)
C6 C1 S1 . . 119.9(4)
C3 C2 C1 . . 122.2(5)
C3 C2 Cl1 . . 118.6(4)
C1 C2 Cl1 . . 119.2(4)
C2 C3 C4 . . 119.6(5)
C2 C3 H3 . . 120.2
C4 C3 H3 . . 120.2
C5 C4 C3 . . 119.1(5)
C5 C4 H4 . . 120.4
C3 C4 H4 . . 120.4
C4 C5 C6 . . 122.1(5)
C4 C5 Cl2 . . 118.6(4)
C6 C5 Cl2 . . 119.3(4)
C5 C6 C1 . . 118.9(5)
C5 C6 S2 . . 121.9(4)
C1 C6 S2 . . 119.2(3)
C2 Cl1 K1 . . 106.89(18)
C5 Cl2 K1 . 6_565 118.51(18)
S2 Cu1 S2 5 . 180.00(6)
S2 Cu1 S1 5 5 91.93(5)
S2 Cu1 S1 . 5 88.07(5)
S2 Cu1 S1 5 . 88.07(5)
S2 Cu1 S1 . . 91.93(5)
S1 Cu1 S1 5 . 180.0
O1 K1 K1 2 2 21.4(2)
O1 K1 O1 2 1_545 106.5(2)
K1 K1 O1 2 1_545 85.5(2)
O1 K1 Cl1 2 . 142.5(2)
K1 K1 Cl1 2 . 131.02(16)
O1 K1 Cl1 1_545 . 70.4(2)
O1 K1 S2 2 6_556 115.3(2)
K1 K1 S2 2 6_556 108.50(14)
O1 K1 S2 1_545 6_556 60.84(18)
Cl1 K1 S2 . 6_556 96.15(11)
O1 K1 S1 2 . 86.8(2)
K1 K1 S1 2 . 73.61(13)
O1 K1 S1 1_545 . 64.1(2)
Cl1 K1 S1 . . 57.62(6)
S2 K1 S1 6_556 . 124.34(13)
O1 K1 S2 2 6_566 90.2(2)
K1 K1 S2 2 6_566 108.04(13)
O1 K1 S2 1_545 6_566 133.9(2)
Cl1 K1 S2 . 6_566 119.57(10)
S2 K1 S2 6_556 6_566 73.11(7)
S1 K1 S2 . 6_566 161.66(15)
O1 K1 Cl2 2 6_566 141.5(2)
K1 K1 Cl2 2 6_566 162.66(10)
O1 K1 Cl2 1_545 6_566 110.2(2)
Cl1 K1 Cl2 . 6_566 63.86(7)
S2 K1 Cl2 6_556 6_566 74.75(8)
S1 K1 Cl2 . 6_566 119.33(10)
S2 K1 Cl2 6_566 6_566 55.87(6)
O1 K1 S1 2 2 64.4(2)
K1 K1 S1 2 2 60.24(12)
O1 K1 S1 1_545 2 74.2(2)
Cl1 K1 S1 . 2 140.84(14)
S2 K1 S1 6_556 2 51.03(6)
S1 K1 S1 . 2 119.02(11)
S2 K1 S1 6_566 2 75.35(7)
Cl2 K1 S1 6_566 2 115.65(10)
O1 K1 K1 2 1_565 69.4(2)
K1 K1 K1 2 1_565 90.0000(10)
O1 K1 K1 1_545 1_565 173.21(19)
Cl1 K1 K1 . 1_565 109.30(8)
S2 K1 K1 6_556 1_565 125.61(6)
S1 K1 K1 . 1_565 109.80(8)
S2 K1 K1 6_566 1_565 52.49(8)
Cl2 K1 K1 6_566 1_565 75.01(8)
S1 K1 K1 2 1_565 107.85(7)
O1 K1 K1 2 1_545 110.6(2)
K1 K1 K1 2 1_545 89.9990(10)
O1 K1 K1 1_545 1_545 6.79(19)
Cl1 K1 K1 . 1_545 70.70(8)
S2 K1 K1 6_556 1_545 54.39(6)
S1 K1 K1 . 1_545 70.20(8)
S2 K1 K1 6_566 1_545 127.51(8)
Cl2 K1 K1 6_566 1_545 104.99(8)
S1 K1 K1 2 1_545 72.15(6)
K1 K1 K1 1_565 1_545 180.0
O1 K1 K1 2 2_565 34.5(2)
K1 K1 K1 2 2_565 54.88(6)
O1 K1 K1 1_545 2_565 140.0(3)
Cl1 K1 K1 . 2_565 130.38(14)
S2 K1 K1 6_556 2_565 131.21(12)
S1 K1 K1 . 2_565 96.59(13)
S2 K1 K1 6_566 2_565 71.35(6)
Cl2 K1 K1 6_566 2_565 109.73(8)
S1 K1 K1 2 2_565 88.00(10)
K1 K1 K1 1_565 2_565 35.12(6)
K1 K1 K1 1_545 2_565 144.88(6)
C1 S1 Cu1 . . 104.30(16)
C1 S1 K1 . . 102.69(17)
Cu1 S1 K1 . . 131.56(8)
C1 S1 K1 . 2 136.00(17)
Cu1 S1 K1 . 2 87.50(6)
K1 S1 K1 . 2 46.15(10)
C6 S2 Cu1 . . 104.59(16)
C6 S2 K1 . 6 119.71(16)
Cu1 S2 K1 . 6 99.14(7)
C6 S2 K1 . 6_565 119.19(17)
Cu1 S2 K1 . 6_565 133.56(7)
K1 S2 K1 6 6_565 73.11(7)
K1 O1 K1 2 1_565 114.5(4)

loop_
_geom_bond_atom_site_label_1
_geom_bond_atom_site_label_2
_geom_bond_site_symmetry_2
_geom_bond_distance
C1 C2 . 1.387(7)
C1 C6 . 1.403(7)
C1 S1 . 1.745(5)
C2 C3 . 1.372(7)
C2 Cl1 . 1.740(5)
C3 C4 . 1.379(8)
C3 H3 . 0.95
C4 C5 . 1.372(7)
C4 H4 . 0.95
C5 C6 . 1.385(6)
C5 Cl2 . 1.749(5)
C6 S2 . 1.751(5)
Cl1 K1 . 3.215(4)
Cl2 K1 6_565 3.408(4)
Cu1 S2 5 2.1721(12)
Cu1 S2 . 2.1721(12)
Cu1 S1 5 2.1780(13)
Cu1 S1 . 2.1781(13)
K1 O1 2 2.726(10)
K1 K1 2 2.776(6)
K1 O1 1_545 3.006(9)
K1 S2 6_556 3.271(4)
K1 S1 . 3.342(3)
K1 S2 6_566 3.353(3)
K1 Cl2 6_566 3.408(4)
K1 S1 2 3.693(4)
K1 K1 1_565 3.9461(2)
K1 K1 1_545 3.9461(2)
K1 K1 2_565 4.825(4)
S1 K1 2 3.693(4)
S2 K1 6 3.271(4)
S2 K1 6_565 3.353(3)
O1 K1 2 2.726(10)
O1 K1 1_565 3.006(9)

loop_
_geom_hbond_atom_site_label_D
_geom_hbond_atom_site_label_H
_geom_hbond_atom_site_label_A
_geom_hbond_site_symmetry_A
_geom_hbond_distance_DH
_geom_hbond_distance_HA
_geom_hbond_distance_DA
_geom_hbond_angle_DHA
C3 H3 Cl1 4 0.95 2.98 3.843(5) 151.8

loop_
_geom_torsion_atom_site_label_1
_geom_torsion_atom_site_label_2
_geom_torsion_atom_site_label_3
_geom_torsion_atom_site_label_4
_geom_torsion_site_symmetry_4
_geom_torsion
C6 C1 C2 C3 . -0.6(7)
S1 C1 C2 C3 . 178.6(4)
C6 C1 C2 Cl1 . -179.8(3)
S1 C1 C2 Cl1 . -0.6(6)
C1 C2 C3 C4 . 0.6(8)
Cl1 C2 C3 C4 . 179.8(4)
C2 C3 C4 C5 . 0.0(8)
C3 C4 C5 C6 . -0.6(8)
C3 C4 C5 Cl2 . 179.8(4)
C4 C5 C6 C1 . 0.6(7)
Cl2 C5 C6 C1 . -179.9(3)
C4 C5 C6 S2 . 179.2(4)
Cl2 C5 C6 S2 . -1.2(6)
C2 C1 C6 C5 . 0.0(7)
S1 C1 C6 C5 . -179.2(3)
C2 C1 C6 S2 . -178.7(3)
S1 C1 C6 S2 . 2.1(5)
C3 C2 Cl1 K1 . 137.0(4)
C1 C2 Cl1 K1 . -43.8(4)
C4 C5 Cl2 K1 6_565 -161.1(4)
C6 C5 Cl2 K1 6_565 19.3(5)
C2 C1 S1 Cu1 . -179.0(4)
C6 C1 S1 Cu1 . 0.2(4)
C2 C1 S1 K1 . 41.6(4)
C6 C1 S1 K1 . -139.2(3)
C2 C1 S1 K1 2 79.5(5)
C6 C1 S1 K1 2 -101.3(4)
C5 C6 S2 Cu1 . 178.1(4)
C1 C6 S2 Cu1 . -3.2(4)
C5 C6 S2 K1 6 68.4(4)
C1 C6 S2 K1 6 -112.9(3)
C5 C6 S2 K1 6_565 -17.9(5)
C1 C6 S2 K1 6_565 160.8(3)
